data_7057706
loop_
_publ_author_name
'Conradie, J.'
'Conradie, M. M.'
'Tawfiq, K. M.'
'Coles, S. J.'
'Tizzard, G. J.'
'Wilson, C.'
'Potgieter, J. H.'

_publ_section_title
;
 Jahn--Teller distortion in 2-pyridyl-(1,2,3)-triazole-containing
 copper(ii) compounds
;
_journal_issue 19
_journal_name_full 'New Journal of Chemistry'
_journal_page_first 16335
_journal_paper_doi 10.1039/C8NJ03080D
_journal_volume 42
_journal_year 2018
_chemical_formula_moiety 'C28 H18 Cl2 Cu N10, H2 O'
_chemical_formula_sum 'C28 H20 Cl2 Cu N10 O'
_chemical_formula_weight 646.98
_space_group_crystal_system triclinic
_space_group_IT_number 2
_space_group_name_Hall '-P 1'
_space_group_name_H-M_alt 'P -1'
_symmetry_Int_Tables_number 2
_symmetry_space_group_name_Hall '-P 1'
_symmetry_space_group_name_H-M 'P -1'
_atom_sites_solution_hydrogens mixed
_audit_creation_date 2014-02-05
_audit_creation_method
;
Olex2 1.2
(compiled 2013.12.10 svn.r2850 for OlexSys, GUI svn.r4736)
;
_audit_update_record
;
2018-06-12 deposited with the CCDC.
2018-09-03 downloaded from the CCDC.
;
_cell_angle_alpha 110.065(8)
_cell_angle_beta 99.450(7)
_cell_angle_gamma 105.122(7)
_cell_formula_units_Z 2
_cell_length_a 11.2493(8)
_cell_length_b 11.5300(8)
_cell_length_c 12.0137(8)
_cell_measurement_reflns_used 11911
_cell_measurement_temperature 100
_cell_measurement_theta_max 27.5
_cell_measurement_theta_min 3.1
_cell_volume 1356.5(2)
_computing_cell_refinement
;
CrystalClear-SM Expert 3.1 b25 (Rigaku, 20112)
;
_computing_data_collection
;
CrystalClear-SM Expert 3.1 b25 (Rigaku, 20112)
;
_computing_data_reduction
;
CrystalClear-SM Expert 3.1 b25 (Rigaku, 20112)
;
_computing_molecular_graphics 'Olex2 (Dolomanov et al., 2009)'
_computing_publication_material 'Olex2 (Dolomanov et al., 2009)'
_computing_structure_refinement 'ShelXL (Sheldrick, 2008)'
_diffrn_ambient_temperature 100(2)
_diffrn_detector 'CCD plate'
_diffrn_detector_area_resol_mean 28.5714
_diffrn_detector_type 'Rigaku HG Saturn724+ (2x2 bin mode)'
_diffrn_measured_fraction_theta_full 0.998
_diffrn_measured_fraction_theta_max 0.980
_diffrn_measurement_details
;
scan:
    Number of images: 127
               Slice: -54.0000 - 73.0000
         Image width: 1.0000
            Exp time: 5.0000
       Rotation axis: Omega
               Omega: 0.0000
               Kappa: 14.0000
                 Phi: -78.0000
                 XTD: 44.9591
              2theta: -17.3229
scan:
    Number of images: 120
               Slice: -98.0000 - 22.0000
         Image width: 1.0000
            Exp time: 5.0000
       Rotation axis: Omega
               Omega: 0.0000
               Kappa: -72.0000
                 Phi: -26.0000
                 XTD: 44.9591
              2theta: -17.3229
scan:
    Number of images: 102
               Slice: -80.0000 - 22.0000
         Image width: 1.0000
            Exp time: 5.0000
       Rotation axis: Omega
               Omega: 0.0000
               Kappa: -72.0000
                 Phi: 128.0000
                 XTD: 44.9591
              2theta: -17.3229
scan:
    Number of images: 26
               Slice: -40.0000 - -14.0000
         Image width: 1.0000
            Exp time: 5.0000
       Rotation axis: Omega
               Omega: 0.0000
               Kappa: 72.0000
                 Phi: -78.0000
                 XTD: 44.9591
              2theta: -17.3229
scan:
    Number of images: 10
               Slice: -2.0000 - 8.0000
         Image width: 1.0000
            Exp time: 5.0000
       Rotation axis: Omega
               Omega: 0.0000
               Kappa: -44.0000
                 Phi: -26.0000
                 XTD: 44.9591
              2theta: -17.3229
scan:
    Number of images: 129
               Slice: -107.0000 - 22.0000
         Image width: 1.0000
            Exp time: 5.0000
       Rotation axis: Omega
               Omega: 0.0000
               Kappa: -72.0000
                 Phi: -78.0000
                 XTD: 44.9591
              2theta: -17.3229
scan:
    Number of images: 41
               Slice: -54.0000 - -13.0000
         Image width: 1.0000
            Exp time: 5.0000
       Rotation axis: Omega
               Omega: 0.0000
               Kappa: 14.0000
                 Phi: -129.0000
                 XTD: 44.9591
              2theta: -17.3229
;
_diffrn_measurement_device 'four-circle \k diffractometer'
_diffrn_measurement_device_type 'Rigaku AFC12 (Right)'
_diffrn_measurement_method 'profile data from \w-scans'
_diffrn_measurement_specimen_support 'MiTeGen MicroMount'
_diffrn_orient_matrix_type d*Trek
_diffrn_orient_matrix_UB_11 -0.048783
_diffrn_orient_matrix_UB_12 0.060899
_diffrn_orient_matrix_UB_13 0.055982
_diffrn_orient_matrix_UB_21 0.029086
_diffrn_orient_matrix_UB_22 0.092433
_diffrn_orient_matrix_UB_23 -0.017459
_diffrn_orient_matrix_UB_31 -0.056383
_diffrn_orient_matrix_UB_32 0.047108
_diffrn_orient_matrix_UB_33 -0.056010
_diffrn_radiation_collimation 'Confocal mirrors, VHF Varimax '
_diffrn_radiation_type MoK\a
_diffrn_radiation_wavelength 0.71075
_diffrn_reflns_av_R_equivalents 0.081
_diffrn_reflns_av_unetI/netI 0.138
_diffrn_reflns_Laue_measured_fraction_full 0.998
_diffrn_reflns_Laue_measured_fraction_max 0.980
_diffrn_reflns_limit_h_max 10
_diffrn_reflns_limit_h_min -14
_diffrn_reflns_limit_k_max 14
_diffrn_reflns_limit_k_min -14
_diffrn_reflns_limit_l_max 15
_diffrn_reflns_limit_l_min -15
_diffrn_reflns_number 16775
_diffrn_reflns_point_group_measured_fraction_full 0.998
_diffrn_reflns_point_group_measured_fraction_max 0.980
_diffrn_reflns_theta_full 25.242
_diffrn_reflns_theta_max 27.637
_diffrn_reflns_theta_min 3.067
_diffrn_reflns_transf_matrix_11 -0.048783
_diffrn_reflns_transf_matrix_12 0.060899
_diffrn_reflns_transf_matrix_13 0.055982
_diffrn_reflns_transf_matrix_21 0.029086
_diffrn_reflns_transf_matrix_22 0.092433
_diffrn_reflns_transf_matrix_23 -0.017459
_diffrn_reflns_transf_matrix_31 -0.056383
_diffrn_reflns_transf_matrix_32 0.047108
_diffrn_reflns_transf_matrix_33 -0.056010
_diffrn_source 'Rotating Anode'
_diffrn_source_current 55.0
_diffrn_source_power 2.475
_diffrn_source_voltage 45.0
_exptl_absorpt_coefficient_mu 1.047
_exptl_absorpt_correction_T_max 1.000
_exptl_absorpt_correction_T_min 0.628
_exptl_absorpt_correction_type multi-scan
_exptl_absorpt_process_details
;
CrystalClear-SM Expert 3.1 b25 (Rigaku, 20112)
;
_exptl_crystal_colour Green
_exptl_crystal_density_diffrn 1.584
_exptl_crystal_description Block
_exptl_crystal_F_000 658
_exptl_crystal_size_max 0.06
_exptl_crystal_size_mid 0.06
_exptl_crystal_size_min 0.03
_refine_diff_density_max 0.755
_refine_diff_density_min -0.945
_refine_diff_density_rms 0.133
_refine_ls_extinction_method none
_refine_ls_goodness_of_fit_ref 1.073
_refine_ls_hydrogen_treatment mixed
_refine_ls_matrix_type full
_refine_ls_number_parameters 388
_refine_ls_number_reflns 16760
_refine_ls_number_restraints 8
_refine_ls_restrained_S_all 1.073
_refine_ls_R_factor_all 0.1350
_refine_ls_R_factor_gt 0.0778
_refine_ls_shift/su_max 0.001
_refine_ls_shift/su_mean 0.000
_refine_ls_structure_factor_coef Fsqd
_refine_ls_weighting_details 'w=1/[\s^2^(Fo^2^)+(0.0868P)^2^+0.3929P] where P=(Fo^2^+2Fc^2^)/3'
_refine_ls_weighting_scheme calc
_refine_ls_wR_factor_gt 0.1875
_refine_ls_wR_factor_ref 0.2192
_reflns_Friedel_coverage 0.000
_reflns_number_gt 9466
_reflns_number_total 16760
_reflns_threshold_expression 'I > 2\s(I)'
_cod_data_source_file c8nj03080d2.cif
_cod_data_source_block CuL7
_cod_depositor_comments
;
The following automatic conversions were performed:

'_exptl_absorpt_correction_type' value 'Multi-scan' changed to
'multi-scan' according to
/home/data/users/saulius/crontab/automatic-downloads/rss-feeds/RSC/lib/dictionaries/cif_core.dic
dictionary named 'cif_core.dic' version 2.4.2 from 2011-04-26.

Automatic conversion script
Id: cif_fix_values 4973 2017-02-22 13:04:09Z antanas 

 Adding full bibliography for 7057702--7057706.cif.
;
_cod_original_cell_volume 1356.5(3)
_cod_database_code 7057706
_shelxl_version_number 2014-1
_shelx_space_group_comment
;
The symmetry employed for this shelxl refinement is uniquely defined
by the following loop, which should always be used as a source of
symmetry information in preference to the above space-group names.
They are only intended as comments.
;
_olex2_refinement_description
;
1. Fixed Uiso
 At 1.2 times of:
  All C(H) groups
2. Restrained distances
 O1-H1A = O1-H1B
 0.84 with sigma of 0.01
3. Uiso/Uaniso restraints and constraints
Uanis(N9) \\sim Ueq: with sigma of 0.005 and sigma for terminal atoms of 0.02
4. Rigid body (RIGU) restrains
 N9
 with sigma for 1-2 distances of 0.005 and sigma for 1-3 distances of 0.01
5.a Aromatic/amide H refined with riding coordinates:
 C2(H2), C3(H3), C4(H4), C5(H5), C11(H11), C13(H13), C14(H14), C16(H16),
 C17(H17), C2A(H2A), C3A(H3A), C4A(H4A), C5A(H5A), C11A(H11A), C13A(H13A),
 C14A(H14A), C16A(H16A), C17A(H17A)
;

loop_
_space_group_symop_operation_xyz
'x, y, z'
'-x, -y, -z'

loop_
_atom_site_label
_atom_site_type_symbol
_atom_site_fract_x
_atom_site_fract_y
_atom_site_fract_z
_atom_site_U_iso_or_equiv
_atom_site_adp_type
_atom_site_occupancy
_atom_site_site_symmetry_order
_atom_site_calc_flag
_atom_site_refinement_flags_posn
_atom_site_refinement_flags_adp
Cu1 Cu 0.72301(8) 0.37332(8) 0.11298(7) 0.0213(2) Uani 1 1 d . .
Cl2 Cl 0.66664(15) 0.55012(15) 0.27549(14) 0.0228(4) Uani 1 1 d . .
N1 N 0.7084(5) 0.2571(5) 0.2095(4) 0.0200(12) Uani 1 1 d . .
N8 N 0.5351(5) 0.2568(5) 0.0330(4) 0.0191(12) Uani 1 1 d . .
N9 N 0.4377(5) 0.2430(5) -0.0565(5) 0.0185(12) Uani 1 1 d . U
N10 N 0.3373(5) 0.1475(5) -0.0578(5) 0.0201(12) Uani 1 1 d . .
N19 N -0.2427(6) 0.0030(6) -0.4431(5) 0.0339(15) Uani 1 1 d . .
N1A N 0.7383(5) 0.4841(5) 0.0106(4) 0.0182(12) Uani 1 1 d . .
N8A N 0.9146(5) 0.4808(5) 0.1845(4) 0.0189(12) Uani 1 1 d . .
N9A N 1.0129(5) 0.4932(5) 0.2718(5) 0.0206(13) Uani 1 1 d . .
N10A N 1.1116(5) 0.5927(5) 0.2761(4) 0.0181(12) Uani 1 1 d . .
N19A N 1.6975(6) 0.7517(6) 0.6596(5) 0.0330(15) Uani 1 1 d . .
C2 C 0.8044(6) 0.2623(6) 0.2971(5) 0.0211(15) Uani 1 1 d . .
H2 H 0.8878 0.3239 0.3177 0.025 Uiso 1 1 calc R .
C3 C 0.7826(6) 0.1785(6) 0.3579(5) 0.0228(15) Uani 1 1 d . .
H3 H 0.8508 0.1838 0.4198 0.027 Uiso 1 1 calc R .
C4 C 0.6614(6) 0.0875(6) 0.3279(6) 0.0225(15) Uani 1 1 d . .
H4 H 0.6454 0.0292 0.3680 0.027 Uiso 1 1 calc R .
C5 C 0.5641(6) 0.0837(6) 0.2380(5) 0.0222(15) Uani 1 1 d . .
H5 H 0.4798 0.0229 0.2157 0.027 Uiso 1 1 calc R .
C6 C 0.5908(6) 0.1689(6) 0.1814(5) 0.0195(14) Uani 1 1 d . .
C7 C 0.4973(6) 0.1710(6) 0.0850(5) 0.0183(14) Uani 1 1 d . .
C11 C 0.3688(6) 0.1013(6) 0.0273(5) 0.0194(14) Uani 1 1 d . .
H11 H 0.3143 0.0349 0.0441 0.023 Uiso 1 1 calc R .
C12 C 0.2153(6) 0.1120(6) -0.1413(5) 0.0195(15) Uani 1 1 d . .
C13 C 0.1062(6) 0.0275(6) -0.1318(6) 0.0245(16) Uani 1 1 d . .
H13 H 0.1140 -0.0090 -0.0722 0.029 Uiso 1 1 calc R .
C14 C -0.0129(6) -0.0026(6) -0.2095(6) 0.0240(15) Uani 1 1 d . .
H14 H -0.0877 -0.0588 -0.2035 0.029 Uiso 1 1 calc R .
C15 C -0.0209(6) 0.0517(6) -0.2976(6) 0.0231(15) Uani 1 1 d . .
C16 C 0.0871(6) 0.1325(7) -0.3082(6) 0.0264(16) Uani 1 1 d . .
H16 H 0.0794 0.1665 -0.3697 0.032 Uiso 1 1 calc R .
C17 C 0.2068(6) 0.1646(6) -0.2300(5) 0.0204(15) Uani 1 1 d . .
H17 H 0.2813 0.2210 -0.2364 0.024 Uiso 1 1 calc R .
C18 C -0.1461(7) 0.0235(7) -0.3781(6) 0.0297(17) Uani 1 1 d . .
C2A C 0.6436(6) 0.4799(6) -0.0763(5) 0.0221(15) Uani 1 1 d . .
H2A H 0.5595 0.4206 -0.0944 0.027 Uiso 1 1 calc R .
C3A C 0.6644(6) 0.5589(6) -0.1404(5) 0.0203(15) Uani 1 1 d . .
H3A H 0.5955 0.5544 -0.2010 0.024 Uiso 1 1 calc R .
C4A C 0.7872(6) 0.6449(6) -0.1152(5) 0.0215(15) Uani 1 1 d . .
H4A H 0.8039 0.6985 -0.1597 0.026 Uiso 1 1 calc R .
C5A C 0.8851(6) 0.6512(6) -0.0239(5) 0.0201(14) Uani 1 1 d . .
H5A H 0.9699 0.7099 -0.0041 0.024 Uiso 1 1 calc R .
C6A C 0.8567(6) 0.5707(6) 0.0371(6) 0.0190(14) Uani 1 1 d . .
C7A C 0.9530(6) 0.5703(6) 0.1350(5) 0.0191(14) Uani 1 1 d . .
C11A C 1.0788(6) 0.6422(6) 0.1932(5) 0.0195(14) Uani 1 1 d . .
H11A H 1.1319 0.7115 0.1789 0.023 Uiso 1 1 calc R .
C12A C 1.2374(6) 0.6277(6) 0.3580(5) 0.0165(14) Uani 1 1 d . .
C13A C 1.2525(7) 0.5636(7) 0.4343(6) 0.0234(16) Uani 1 1 d . .
H13A H 1.1808 0.4987 0.4350 0.028 Uiso 1 1 calc R .
C14A C 1.3709(6) 0.5941(6) 0.5085(5) 0.0225(15) Uani 1 1 d . .
H14A H 1.3824 0.5484 0.5597 0.027 Uiso 1 1 calc R .
C15A C 1.4757(6) 0.6919(6) 0.5102(5) 0.0209(15) Uani 1 1 d . .
C16A C 1.4580(6) 0.7571(6) 0.4325(6) 0.0256(16) Uani 1 1 d . .
H16A H 1.5289 0.8233 0.4324 0.031 Uiso 1 1 calc R .
C17A C 1.3379(6) 0.7252(6) 0.3566(5) 0.0209(15) Uani 1 1 d . .
H17A H 1.3248 0.7695 0.3045 0.025 Uiso 1 1 calc R .
C18A C 1.6008(7) 0.7256(7) 0.5936(6) 0.0266(16) Uani 1 1 d . .
Cl1 Cl 0.77025(16) 0.17229(16) -0.06534(15) 0.0247(4) Uani 1 1 d . .
O1 O 0.9087(6) 0.7037(6) 0.5099(6) 0.0481(15) Uani 1 1 d D .
H1A H 0.850(6) 0.655(7) 0.444(4) 0.07(3) Uiso 1 1 d D .
H1B H 0.858(11) 0.715(15) 0.553(11) 0.21(8) Uiso 1 1 d D .

loop_
_atom_site_aniso_label
_atom_site_aniso_U_11
_atom_site_aniso_U_22
_atom_site_aniso_U_33
_atom_site_aniso_U_23
_atom_site_aniso_U_13
_atom_site_aniso_U_12
Cu1 0.0121(4) 0.0222(5) 0.0268(5) 0.0166(4) -0.0006(3) -0.0038(4)
Cl2 0.0179(9) 0.0224(9) 0.0268(9) 0.0141(7) 0.0037(7) 0.0010(8)
N1 0.011(3) 0.020(3) 0.027(3) 0.012(3) 0.003(2) 0.000(3)
N8 0.019(3) 0.016(3) 0.025(3) 0.013(2) 0.008(3) 0.003(3)
N9 0.010(3) 0.017(3) 0.027(3) 0.016(2) 0.002(2) -0.006(2)
N10 0.013(3) 0.019(3) 0.026(3) 0.012(3) 0.004(3) 0.000(3)
N19 0.022(4) 0.033(4) 0.037(4) 0.020(3) -0.007(3) -0.005(3)
N1A 0.013(3) 0.019(3) 0.020(3) 0.012(2) 0.000(2) -0.001(3)
N8A 0.010(3) 0.018(3) 0.029(3) 0.017(3) 0.002(2) -0.002(2)
N9A 0.011(3) 0.019(3) 0.029(3) 0.017(3) -0.002(2) -0.004(3)
N10A 0.012(3) 0.014(3) 0.023(3) 0.010(2) 0.000(2) -0.004(2)
N19A 0.023(4) 0.032(4) 0.036(4) 0.022(3) -0.007(3) -0.004(3)
C2 0.016(4) 0.017(4) 0.022(3) 0.006(3) -0.005(3) 0.000(3)
C3 0.022(4) 0.024(4) 0.021(3) 0.011(3) 0.004(3) 0.003(3)
C4 0.022(4) 0.016(4) 0.026(4) 0.011(3) 0.005(3) 0.000(3)
C5 0.016(4) 0.021(4) 0.025(4) 0.013(3) 0.001(3) -0.002(3)
C6 0.018(4) 0.018(4) 0.021(3) 0.010(3) 0.003(3) 0.002(3)
C7 0.014(4) 0.017(3) 0.020(3) 0.010(3) 0.000(3) -0.001(3)
C11 0.017(4) 0.018(4) 0.023(3) 0.014(3) 0.004(3) 0.000(3)
C12 0.015(4) 0.015(3) 0.025(4) 0.010(3) 0.002(3) 0.000(3)
C13 0.021(4) 0.023(4) 0.025(4) 0.011(3) 0.002(3) 0.002(3)
C14 0.013(4) 0.024(4) 0.031(4) 0.014(3) 0.005(3) -0.003(3)
C15 0.019(4) 0.022(4) 0.028(4) 0.011(3) 0.005(3) 0.007(3)
C16 0.018(4) 0.025(4) 0.029(4) 0.011(3) 0.002(3) -0.003(3)
C17 0.010(4) 0.020(4) 0.029(4) 0.012(3) 0.003(3) 0.000(3)
C18 0.036(5) 0.022(4) 0.033(4) 0.020(3) 0.008(4) 0.003(4)
C2A 0.012(4) 0.020(4) 0.029(4) 0.010(3) 0.003(3) -0.001(3)
C3A 0.014(4) 0.025(4) 0.025(4) 0.016(3) 0.003(3) 0.007(3)
C4A 0.020(4) 0.021(4) 0.022(3) 0.013(3) 0.001(3) 0.003(3)
C5A 0.014(4) 0.015(3) 0.028(4) 0.010(3) 0.007(3) -0.003(3)
C6A 0.014(4) 0.018(4) 0.024(3) 0.010(3) 0.004(3) 0.003(3)
C7A 0.019(4) 0.016(3) 0.024(3) 0.013(3) 0.006(3) 0.001(3)
C11A 0.016(4) 0.019(4) 0.021(3) 0.012(3) 0.002(3) -0.002(3)
C12A 0.004(3) 0.021(4) 0.020(3) 0.009(3) -0.001(3) 0.001(3)
C13A 0.021(4) 0.027(4) 0.027(4) 0.020(3) 0.008(3) 0.003(3)
C14A 0.022(4) 0.023(4) 0.021(3) 0.010(3) 0.001(3) 0.006(3)
C15A 0.015(4) 0.018(4) 0.021(3) 0.007(3) -0.002(3) -0.002(3)
C16A 0.018(4) 0.025(4) 0.030(4) 0.015(3) 0.000(3) -0.001(3)
C17A 0.017(4) 0.024(4) 0.022(3) 0.015(3) 0.002(3) 0.002(3)
C18A 0.026(4) 0.018(4) 0.033(4) 0.015(3) 0.003(3) 0.000(3)
Cl1 0.0206(9) 0.0216(9) 0.0299(9) 0.0153(7) 0.0052(7) -0.0015(8)
O1 0.035(4) 0.047(4) 0.046(4) 0.028(3) -0.012(3) -0.009(3)

loop_
_atom_type_symbol
_atom_type_description
_atom_type_scat_dispersion_real
_atom_type_scat_dispersion_imag
_atom_type_scat_source
C C 0.0033 0.0016 'International Tables Vol C Tables 4.2.6.8 and 6.1.1.4'
H H 0.0000 0.0000 'International Tables Vol C Tables 4.2.6.8 and 6.1.1.4'
Cl Cl 0.1484 0.1585 'International Tables Vol C Tables 4.2.6.8 and 6.1.1.4'
Cu Cu 0.3201 1.2651 'International Tables Vol C Tables 4.2.6.8 and 6.1.1.4'
N N 0.0061 0.0033 'International Tables Vol C Tables 4.2.6.8 and 6.1.1.4'
O O 0.0106 0.0060 'International Tables Vol C Tables 4.2.6.8 and 6.1.1.4'

loop_
_geom_angle_atom_site_label_1
_geom_angle_atom_site_label_2
_geom_angle_atom_site_label_3
_geom_angle
Cl2 Cu1 Cl1 176.80(6)
N1 Cu1 Cl2 92.57(15)
N1 Cu1 N1A 177.8(2)
N1 Cu1 N8A 99.60(19)
N1 Cu1 Cl1 86.01(15)
N8 Cu1 Cl2 92.42(14)
N8 Cu1 N1 80.24(19)
N8 Cu1 N1A 99.35(19)
N8 Cu1 N8A 176.1(2)
N8 Cu1 Cl1 84.52(14)
N1A Cu1 Cl2 89.64(15)
N1A Cu1 Cl1 91.77(15)
N8A Cu1 Cl2 91.48(15)
N8A Cu1 N1A 80.65(19)
N8A Cu1 Cl1 91.59(15)
C2 N1 Cu1 126.0(4)
C6 N1 Cu1 115.3(4)
C6 N1 C2 118.7(5)
N9 N8 Cu1 137.1(4)
N9 N8 C7 110.7(5)
C7 N8 Cu1 112.2(4)
N8 N9 N10 104.7(4)
N9 N10 C12 118.9(5)
C11 N10 N9 112.4(5)
C11 N10 C12 128.7(5)
C2A N1A Cu1 126.7(4)
C2A N1A C6A 118.3(5)
C6A N1A Cu1 114.9(4)
N9A N8A Cu1 137.4(4)
N9A N8A C7A 109.9(5)
C7A N8A Cu1 112.6(4)
N8A N9A N10A 104.7(4)
N9A N10A C11A 112.7(5)
N9A N10A C12A 119.2(5)
C11A N10A C12A 127.9(5)
N1 C2 H2 119.5
N1 C2 C3 120.9(6)
C3 C2 H2 119.5
C2 C3 H3 120.0
C4 C3 C2 120.0(6)
C4 C3 H3 120.0
C3 C4 H4 120.9
C3 C4 C5 118.3(6)
C5 C4 H4 120.9
C4 C5 H5 120.4
C6 C5 C4 119.3(6)
C6 C5 H5 120.4
N1 C6 C5 122.9(6)
N1 C6 C7 113.5(5)
C5 C6 C7 123.6(6)
N8 C7 C6 118.7(6)
N8 C7 C11 107.2(5)
C11 C7 C6 134.1(6)
N10 C11 C7 105.0(5)
N10 C11 H11 127.5
C7 C11 H11 127.5
C13 C12 N10 119.9(5)
C17 C12 N10 118.8(6)
C17 C12 C13 121.3(6)
C12 C13 H13 120.1
C14 C13 C12 119.8(6)
C14 C13 H13 120.1
C13 C14 H14 120.7
C13 C14 C15 118.6(6)
C15 C14 H14 120.7
C14 C15 C18 119.2(6)
C16 C15 C14 121.3(6)
C16 C15 C18 119.5(6)
C15 C16 H16 119.7
C15 C16 C17 120.7(6)
C17 C16 H16 119.7
C12 C17 H17 120.8
C16 C17 C12 118.3(6)
C16 C17 H17 120.8
N19 C18 C15 178.1(7)
N1A C2A H2A 119.0
N1A C2A C3A 122.1(6)
C3A C2A H2A 119.0
C2A C3A H3A 120.4
C2A C3A C4A 119.3(6)
C4A C3A H3A 120.4
C3A C4A H4A 120.6
C3A C4A C5A 118.9(6)
C5A C4A H4A 120.6
C4A C5A H5A 120.7
C6A C5A C4A 118.6(6)
C6A C5A H5A 120.7
N1A C6A C5A 122.9(6)
N1A C6A C7A 114.4(5)
C5A C6A C7A 122.8(6)
N8A C7A C6A 117.4(6)
C11A C7A N8A 108.3(5)
C11A C7A C6A 134.3(6)
N10A C11A C7A 104.4(5)
N10A C11A H11A 127.8
C7A C11A H11A 127.8
C13A C12A N10A 119.4(5)
C13A C12A C17A 122.3(6)
C17A C12A N10A 118.3(5)
C12A C13A H13A 120.3
C14A C13A C12A 119.4(6)
C14A C13A H13A 120.3
C13A C14A H14A 119.8
C13A C14A C15A 120.5(6)
C15A C14A H14A 119.8
C14A C15A C16A 119.3(6)
C14A C15A C18A 119.3(6)
C16A C15A C18A 121.4(6)
C15A C16A H16A 119.9
C17A C16A C15A 120.1(6)
C17A C16A H16A 119.9
C12A C17A H17A 120.7
C16A C17A C12A 118.5(6)
C16A C17A H17A 120.7
N19A C18A C15A 179.2(8)
H1A O1 H1B 94(10)

loop_
_geom_bond_atom_site_label_1
_geom_bond_atom_site_label_2
_geom_bond_distance
Cu1 Cl2 2.5922(18)
Cu1 N1 2.045(5)
Cu1 N8 2.040(5)
Cu1 N1A 2.051(5)
Cu1 N8A 2.047(5)
Cu1 Cl1 2.8024(19)
N1 C2 1.352(7)
N1 C6 1.347(8)
N8 N9 1.338(7)
N8 C7 1.357(7)
N9 N10 1.350(7)
N10 C11 1.345(7)
N10 C12 1.425(8)
N19 C18 1.144(8)
N1A C2A 1.342(7)
N1A C6A 1.349(8)
N8A N9A 1.333(6)
N8A C7A 1.370(7)
N9A N10A 1.352(6)
N10A C11A 1.354(7)
N10A C12A 1.451(7)
N19A C18A 1.133(8)
C2 H2 0.9500
C2 C3 1.395(8)
C3 H3 0.9500
C3 C4 1.387(9)
C4 H4 0.9500
C4 C5 1.387(9)
C5 H5 0.9500
C5 C6 1.373(8)
C6 C7 1.443(8)
C7 C11 1.378(8)
C11 H11 0.9500
C12 C13 1.402(8)
C12 C17 1.398(8)
C13 H13 0.9500
C13 C14 1.382(9)
C14 H14 0.9500
C14 C15 1.405(8)
C15 C16 1.379(9)
C15 C18 1.457(10)
C16 H16 0.9500
C16 C17 1.385(8)
C17 H17 0.9500
C2A H2A 0.9500
C2A C3A 1.380(8)
C3A H3A 0.9500
C3A C4A 1.387(8)
C4A H4A 0.9500
C4A C5A 1.389(8)
C5A H5A 0.9500
C5A C6A 1.375(8)
C6A C7A 1.464(8)
C7A C11A 1.359(8)
C11A H11A 0.9500
C12A C13A 1.377(8)
C12A C17A 1.378(8)
C13A H13A 0.9500
C13A C14A 1.358(9)
C14A H14A 0.9500
C14A C15A 1.395(9)
C15A C16A 1.405(8)
C15A C18A 1.456(9)
C16A H16A 0.9500
C16A C17A 1.377(8)
C17A H17A 0.9500
O1 H1A 0.839(17)
O1 H1B 0.839(17)

loop_
_geom_hbond_atom_site_label_D
_geom_hbond_atom_site_label_H
_geom_hbond_atom_site_label_A
_geom_hbond_distance_DH
_geom_hbond_distance_HA
_geom_hbond_distance_DA
_geom_hbond_angle_DHA
_geom_hbond_site_symmetry_A
C2 H2 N9A 0.95 2.38 3.195(8) 144.1 .
C3 H3 O1 0.95 2.53 3.267(9) 134.9 2_766
C5 H5 Cl1 0.95 2.91 3.822(7) 160.7 2_655
C11 H11 Cl1 0.95 2.45 3.354(6) 159.6 2_655
C17 H17 Cl2 0.95 2.77 3.492(6) 133.6 2_665
C2A H2A N9 0.95 2.38 3.195(8) 143.8 .
C3A H3A Cl2 0.95 2.74 3.501(7) 138.1 2_665
C5A H5A Cl1 0.95 2.73 3.653(7) 165.0 2_765
C11A H11A Cl1 0.95 2.42 3.321(6) 158.7 2_765
C13A H13A O1 0.95 2.64 3.484(9) 148.8 2_766
O1 H1A Cl2 0.839(17) 2.34(3) 3.166(6) 169(8) .
O1 H1B N19A 0.839(17) 2.42(3) 3.255(10) 174(14) 1_455

loop_
_geom_torsion_atom_site_label_1
_geom_torsion_atom_site_label_2
_geom_torsion_atom_site_label_3
_geom_torsion_atom_site_label_4
_geom_torsion
Cu1 N1 C2 C3 179.4(4)
Cu1 N1 C6 C5 -179.6(5)
Cu1 N1 C6 C7 1.6(7)
Cu1 N8 N9 N10 -178.0(4)
Cu1 N8 C7 C6 -2.6(7)
Cu1 N8 C7 C11 177.9(4)
Cu1 N1A C2A C3A -179.8(5)
Cu1 N1A C6A C5A 178.8(5)
Cu1 N1A C6A C7A -0.3(7)
Cu1 N8A N9A N10A -174.8(4)
Cu1 N8A C7A C6A -3.3(7)
Cu1 N8A C7A C11A 176.2(4)
N1 C2 C3 C4 0.5(10)
N1 C6 C7 N8 0.7(9)
N1 C6 C7 C11 -179.9(7)
N8 N9 N10 C11 -0.1(7)
N8 N9 N10 C12 177.7(5)
N8 C7 C11 N10 1.1(7)
N9 N8 C7 C6 178.3(5)
N9 N8 C7 C11 -1.2(7)
N9 N10 C11 C7 -0.6(7)
N9 N10 C12 C13 -170.6(6)
N9 N10 C12 C17 8.3(9)
N10 C12 C13 C14 177.3(6)
N10 C12 C17 C16 -178.1(6)
N1A C2A C3A C4A 0.5(10)
N1A C6A C7A N8A 2.4(8)
N1A C6A C7A C11A -176.9(7)
N8A N9A N10A C11A -0.7(7)
N8A N9A N10A C12A -176.5(5)
N8A C7A C11A N10A 0.0(7)
N9A N8A C7A C6A -180.0(5)
N9A N8A C7A C11A -0.5(7)
N9A N10A C11A C7A 0.4(7)
N9A N10A C12A C13A -3.3(9)
N9A N10A C12A C17A 177.0(6)
N10A C12A C13A C14A 178.3(5)
N10A C12A C17A C16A -178.8(5)
C2 N1 C6 C5 -0.1(10)
C2 N1 C6 C7 -178.9(5)
C2 C3 C4 C5 -0.6(10)
C3 C4 C5 C6 0.4(10)
C4 C5 C6 N1 -0.1(10)
C4 C5 C6 C7 178.6(6)
C5 C6 C7 N8 -178.1(6)
C5 C6 C7 C11 1.3(12)
C6 N1 C2 C3 -0.2(9)
C6 C7 C11 N10 -178.3(7)
C7 N8 N9 N10 0.8(7)
C11 N10 C12 C13 6.8(10)
C11 N10 C12 C17 -174.4(6)
C12 N10 C11 C7 -178.2(6)
C12 C13 C14 C15 0.8(10)
C13 C12 C17 C16 0.7(10)
C13 C14 C15 C16 0.6(10)
C13 C14 C15 C18 -178.5(6)
C14 C15 C16 C17 -1.4(10)
C15 C16 C17 C12 0.7(10)
C17 C12 C13 C14 -1.5(10)
C18 C15 C16 C17 177.8(6)
C2A N1A C6A C5A -2.3(9)
C2A N1A C6A C7A 178.6(5)
C2A C3A C4A C5A -1.6(9)
C3A C4A C5A C6A 0.7(9)
C4A C5A C6A N1A 1.2(10)
C4A C5A C6A C7A -179.8(6)
C5A C6A C7A N8A -176.7(6)
C5A C6A C7A C11A 4.0(12)
C6A N1A C2A C3A 1.4(9)
C6A C7A C11A N10A 179.4(7)
C7A N8A N9A N10A 0.7(6)
C11A N10A C12A C13A -178.3(6)
C11A N10A C12A C17A 1.9(9)
C12A N10A C11A C7A 175.8(6)
C12A C13A C14A C15A 1.8(10)
C13A C12A C17A C16A 1.4(10)
C13A C14A C15A C16A -1.1(10)
C13A C14A C15A C18A 178.0(6)
C14A C15A C16A C17A 0.6(10)
C15A C16A C17A C12A -0.8(10)
C17A C12A C13A C14A -2.0(10)
C18A C15A C16A C17A -178.5(6)
